data_1512995
loop_
_publ_author_name
'Ekaterina N. Zorina'
'Natalya V. Zauzolkova'
'Aleksei A. Sidorov'
'Grigory G. Aleksandrov'
'Anatoly S. Lermontov'
'Mikhail A. Kiskin'
'Artem S. Bogomyakov'
'Vladimir S. Mironov'
'Vladimir M. Novotortsev'
'Igor L. Eremenko'

_publ_section_title
;
 Novel polynuclear architectures incorporating Co2+ and K+ ions bound by
 dimethylmalonate anions: Synthesis, structure, and magnetic properties
;
_journal_name_full
;
Inorganica Chimica Acta
;
_journal_page_first 108
_journal_page_last 118
_journal_paper_doi 10.1016/j.ica.2012.10.016
_journal_volume 396
_journal_year 2013
_chemical_formula_sum 'C10 H20 Co K2 O12'
_chemical_formula_weight 469.39
_space_group_IT_number 2
_symmetry_cell_setting triclinic
_symmetry_space_group_name_Hall '-P 1'
_symmetry_space_group_name_H-M 'P -1'
_atom_sites_solution_hydrogens geom
_atom_sites_solution_primary direct
_atom_sites_solution_secondary difmap
_cell_angle_alpha 74.122(5)
_cell_angle_beta 68.625(5)
_cell_angle_gamma 68.974(5)
_cell_formula_units_Z 2
_cell_length_a 8.486(3)
_cell_length_b 10.694(4)
_cell_length_c 11.541(4)
_cell_measurement_reflns_used 3551
_cell_measurement_temperature 173(2)
_cell_measurement_theta_max 30.34
_cell_measurement_theta_min 2.58
_cell_volume 898.0(6)
_computing_cell_refinement 'Bruker SMART'
_computing_data_collection 'Bruker SMART'
_computing_data_reduction 'Bruker SAINT'
_computing_molecular_graphics 'Bruker SHELXTL'
_computing_publication_material 'Bruker SHELXTL'
_computing_structure_refinement 'SHELXL-97 (Sheldrick, 1997)'
_computing_structure_solution 'SHELXS-97 (Sheldrick, 1990)'
_diffrn_ambient_temperature 173(2)
_diffrn_measured_fraction_theta_full 0.996
_diffrn_measured_fraction_theta_max 0.996
_diffrn_measurement_device_type 'Bruker SMART APEX II'
_diffrn_measurement_method \w
_diffrn_radiation_monochromator graphite
_diffrn_radiation_source 'fine-focus sealed tube'
_diffrn_radiation_type MoK\a
_diffrn_radiation_wavelength 0.71073
_diffrn_reflns_av_R_equivalents 0.0252
_diffrn_reflns_av_sigmaI/netI 0.0359
_diffrn_reflns_limit_h_max 11
_diffrn_reflns_limit_h_min -11
_diffrn_reflns_limit_k_max 14
_diffrn_reflns_limit_k_min -14
_diffrn_reflns_limit_l_max 15
_diffrn_reflns_limit_l_min -15
_diffrn_reflns_number 9332
_diffrn_reflns_theta_full 28.00
_diffrn_reflns_theta_max 28.00
_diffrn_reflns_theta_min 2.07
_diffrn_standards_decay_% 0
_diffrn_standards_interval_time 0
_diffrn_standards_number 0
_exptl_absorpt_coefficient_mu 1.476
_exptl_absorpt_correction_T_max 0.9299
_exptl_absorpt_correction_T_min 0.8664
_exptl_absorpt_correction_type multi-scan
_exptl_absorpt_process_details 'SADABS v2004/1, Sheldrick, G.M., (2004)'
_exptl_crystal_colour violet
_exptl_crystal_density_diffrn 1.736
_exptl_crystal_density_method 'not measured'
_exptl_crystal_description block
_exptl_crystal_F_000 482
_exptl_crystal_size_max 0.10
_exptl_crystal_size_mid 0.05
_exptl_crystal_size_min 0.05
_refine_diff_density_max 0.496
_refine_diff_density_min -0.489
_refine_diff_density_rms 0.071
_refine_ls_extinction_method none
_refine_ls_goodness_of_fit_ref 1.053
_refine_ls_hydrogen_treatment mixed
_refine_ls_matrix_type full
_refine_ls_number_parameters 268
_refine_ls_number_reflns 4308
_refine_ls_number_restraints 19
_refine_ls_restrained_S_all 1.101
_refine_ls_R_factor_all 0.0361
_refine_ls_R_factor_gt 0.0302
_refine_ls_shift/su_max 0.001
_refine_ls_shift/su_mean 0.000
_refine_ls_structure_factor_coef Fsqd
_refine_ls_weighting_details 'calc w=1/[\s^2^(Fo^2^)+(0.0349P)^2^+0.2945P] where P=(Fo^2^+2Fc^2^)/3'
_refine_ls_weighting_scheme calc
_refine_ls_wR_factor_gt 0.0735
_refine_ls_wR_factor_ref 0.0760
_reflns_number_gt 3715
_reflns_number_total 4308
_reflns_threshold_expression I>2\s(I)
_cod_data_source_file ICA-2013-396-108-118-1.cif
_cod_data_source_block q
_cod_original_sg_symbol_H-M P-1
_cod_database_code 1512995

loop_
_symmetry_equiv_pos_as_xyz
'x, y, z'
'-x, -y, -z'

loop_
_atom_site_label
_atom_site_type_symbol
_atom_site_fract_x
_atom_site_fract_y
_atom_site_fract_z
_atom_site_U_iso_or_equiv
_atom_site_adp_type
_atom_site_occupancy
_atom_site_symmetry_multiplicity
_atom_site_calc_flag
_atom_site_refinement_flags
_atom_site_disorder_assembly
_atom_site_disorder_group
Co1 Co 0.20966(3) 0.72883(2) 0.04987(2) 0.01231(8) Uani 1 1 d . . .
K1 K -0.27101(6) 0.92720(4) 0.02720(4) 0.01827(11) Uani 1 1 d . . .
K2 K 0.61323(6) 0.50568(5) 0.18147(4) 0.02197(11) Uani 1 1 d . . .
O1 O -0.06191(18) 0.80216(13) 0.17522(13) 0.0167(3) Uani 1 1 d . . .
O6 O 0.54710(19) 0.85801(14) -0.08769(15) 0.0215(3) Uani 1 1 d . . .
O2 O 0.15238(17) 0.87848(14) 0.16200(13) 0.0166(3) Uani 1 1 d . . .
O11 O 0.4840(2) 0.78760(17) 0.21447(16) 0.0280(4) Uani 1 1 d D . .
O5 O 0.46939(18) 0.66661(14) -0.03786(14) 0.0196(3) Uani 1 1 d . . .
C7 C 0.7528(2) 0.66682(19) -0.18613(19) 0.0151(4) Uani 1 1 d . . .
C1 C -0.0099(3) 0.88220(19) 0.20489(18) 0.0131(4) Uani 1 1 d . A .
C2 C -0.1400(2) 0.98471(19) 0.29072(18) 0.0140(4) Uani 1 1 d . . .
C4 C -0.0564(3) 0.9878(2) 0.3866(2) 0.0228(5) Uani 1 1 d . A .
H4A H -0.0294 0.8976 0.4378 0.034 Uiso 1 1 calc R . .
H4B H -0.1390 1.0540 0.4415 0.034 Uiso 1 1 calc R . .
H4C H 0.0529 1.0137 0.3420 0.034 Uiso 1 1 calc R . .
C5 C -0.3147(3) 0.9492(2) 0.3593(2) 0.0242(5) Uani 1 1 d . A .
H5A H -0.2917 0.8584 0.4101 0.036 Uiso 1 1 calc R . .
H5B H -0.3693 0.9505 0.2971 0.036 Uiso 1 1 calc R . .
H5C H -0.3948 1.0159 0.4143 0.036 Uiso 1 1 calc R . .
C6 C 0.5763(2) 0.73858(19) -0.09635(18) 0.0138(4) Uani 1 1 d . A .
C10 C 0.7377(3) 0.7184(2) -0.3203(2) 0.0248(5) Uani 1 1 d . A .
H10A H 0.8457 0.6719 -0.3800 0.037 Uiso 1 1 calc R . .
H10B H 0.7220 0.8164 -0.3412 0.037 Uiso 1 1 calc R . .
H10C H 0.6359 0.6997 -0.3257 0.037 Uiso 1 1 calc R . .
C3 C -0.1853(2) 1.12536(19) 0.20762(18) 0.0137(4) Uani 1 1 d . A .
O3 O -0.13255(19) 1.12439(14) 0.08909(13) 0.0183(3) Uani 1 1 d . . .
O4 O -0.27152(19) 1.22689(14) 0.25945(14) 0.0191(3) Uani 1 1 d . . .
C9 C 0.9065(3) 0.6999(2) -0.1745(2) 0.0257(5) Uani 1 1 d . . .
H9A H 1.0173 0.6539 -0.2323 0.039 Uiso 1 1 calc R . .
H9B H 0.9126 0.6688 -0.0877 0.039 Uiso 1 1 calc R . .
H9C H 0.8883 0.7983 -0.1962 0.039 Uiso 1 1 calc R . .
C8 C 0.7755(2) 0.51406(19) -0.14701(19) 0.0140(4) Uani 1 1 d . . .
O8 O 0.82556(18) 0.45357(14) -0.05006(14) 0.0169(3) Uani 1 1 d . . .
O7 O 0.74128(19) 0.44938(14) -0.20698(14) 0.0182(3) Uani 1 1 d . . .
O12 O 0.7830(3) 0.5808(2) 0.3160(3) 0.0630(7) Uani 1 1 d D A .
O9 O 0.4093(2) 0.71185(19) 0.49318(17) 0.0339(4) Uani 1 1 d D . .
H9S H 0.357(4) 0.752(3) 0.561(2) 0.051 Uiso 1 1 d D . .
H9T H 0.505(3) 0.650(2) 0.496(3) 0.051 Uiso 1 1 d D . .
H11A H 0.384(3) 0.820(3) 0.184(3) 0.051 Uiso 1 1 d D . .
O10A O 0.3073(5) 0.5177(3) 0.4409(3) 0.0286(8) Uani 0.50 1 d PD A 1
H10S H 0.329(7) 0.589(4) 0.451(5) 0.043 Uiso 0.50 1 d PD B 1
H10T H 0.268(8) 0.542(5) 0.372(4) 0.043 Uiso 0.50 1 d PD C 1
O10B O 0.1729(6) 0.6085(5) 0.4535(4) 0.0520(11) Uani 0.50 1 d PD D 2
H10V H 0.242(8) 0.661(6) 0.446(8) 0.078 Uiso 0.50 1 d PD E 2
H10W H 0.256(9) 0.535(3) 0.420(3) 0.078 Uiso 0.50 1 d PD F 2
H12A H 0.787(5) 0.557(4) 0.391(2) 0.078 Uiso 1 1 d D . .
H12B H 0.823(5) 0.651(3) 0.277(3) 0.078 Uiso 1 1 d D . .
H11B H 0.507(4) 0.780(4) 0.2908(19) 0.078 Uiso 1 1 d D . .

loop_
_atom_site_aniso_label
_atom_site_aniso_U_11
_atom_site_aniso_U_22
_atom_site_aniso_U_33
_atom_site_aniso_U_23
_atom_site_aniso_U_13
_atom_site_aniso_U_12
Co1 0.01233(13) 0.00958(13) 0.01332(14) -0.00205(10) -0.00291(10) -0.00202(10)
K1 0.0184(2) 0.0153(2) 0.0223(2) -0.00298(17) -0.00824(18) -0.00406(17)
K2 0.0223(2) 0.0181(2) 0.0239(3) -0.00477(18) -0.00711(19) -0.00277(18)
O1 0.0189(7) 0.0134(7) 0.0176(7) -0.0035(6) -0.0051(6) -0.0041(6)
O6 0.0203(7) 0.0142(7) 0.0294(8) -0.0076(6) -0.0055(6) -0.0032(6)
O2 0.0134(7) 0.0186(7) 0.0160(7) -0.0041(6) -0.0034(6) -0.0025(6)
O11 0.0270(9) 0.0301(9) 0.0306(9) -0.0019(7) -0.0150(7) -0.0081(7)
O5 0.0130(7) 0.0141(7) 0.0246(8) -0.0009(6) 0.0002(6) -0.0033(5)
C7 0.0112(9) 0.0115(9) 0.0196(10) -0.0019(7) -0.0020(8) -0.0030(7)
C1 0.0159(9) 0.0108(9) 0.0097(9) 0.0020(7) -0.0054(7) -0.0017(7)
C2 0.0151(9) 0.0129(9) 0.0117(9) -0.0031(7) -0.0018(7) -0.0027(7)
C4 0.0308(12) 0.0205(10) 0.0171(10) -0.0048(8) -0.0122(9) -0.0010(9)
C5 0.0231(11) 0.0224(11) 0.0194(11) -0.0057(9) 0.0061(9) -0.0089(9)
C6 0.0138(9) 0.0133(9) 0.0141(9) -0.0008(7) -0.0068(7) -0.0021(7)
C10 0.0306(12) 0.0170(10) 0.0186(11) 0.0010(8) -0.0022(9) -0.0055(9)
C3 0.0119(9) 0.0134(9) 0.0162(10) -0.0016(7) -0.0046(7) -0.0045(7)
O3 0.0224(7) 0.0153(7) 0.0118(7) -0.0019(5) -0.0042(6) -0.0003(6)
O4 0.0200(7) 0.0145(7) 0.0208(8) -0.0063(6) -0.0051(6) -0.0010(6)
C9 0.0155(10) 0.0175(10) 0.0436(14) -0.0050(10) -0.0065(10) -0.0065(8)
C8 0.0093(8) 0.0126(9) 0.0167(10) -0.0022(7) -0.0008(7) -0.0028(7)
O8 0.0160(7) 0.0132(7) 0.0210(7) -0.0009(6) -0.0073(6) -0.0031(5)
O7 0.0200(7) 0.0153(7) 0.0198(7) -0.0050(6) -0.0042(6) -0.0057(6)
O12 0.0620(15) 0.0402(12) 0.101(2) 0.0278(13) -0.0522(16) -0.0322(11)
O9 0.0324(10) 0.0369(10) 0.0305(10) -0.0163(8) -0.0052(8) -0.0039(8)
O10A 0.046(2) 0.0273(17) 0.0206(17) -0.0008(14) -0.0165(16) -0.0153(17)
O10B 0.066(3) 0.056(3) 0.038(2) -0.010(2) -0.015(2) -0.021(3)

loop_
_atom_type_symbol
_atom_type_description
_atom_type_scat_dispersion_real
_atom_type_scat_dispersion_imag
_atom_type_scat_source
C C 0.0033 0.0016 'International Tables Vol C Tables 4.2.6.8 and 6.1.1.4'
H H 0.0000 0.0000 'International Tables Vol C Tables 4.2.6.8 and 6.1.1.4'
O O 0.0106 0.0060 'International Tables Vol C Tables 4.2.6.8 and 6.1.1.4'
K K 0.2009 0.2494 'International Tables Vol C Tables 4.2.6.8 and 6.1.1.4'
Co Co 0.3494 0.9721 'International Tables Vol C Tables 4.2.6.8 and 6.1.1.4'

loop_
_geom_angle_atom_site_label_1
_geom_angle_atom_site_label_2
_geom_angle_atom_site_label_3
_geom_angle
_geom_angle_site_symmetry_1
_geom_angle_site_symmetry_3
O5 Co1 O3 99.28(6) . 2_575
O5 Co1 O8 92.52(6) . 2_665
O3 Co1 O8 111.58(6) 2_575 2_665
O5 Co1 O2 110.81(6) . .
O3 Co1 O2 90.87(6) 2_575 .
O8 Co1 O2 144.85(6) 2_665 .
O5 Co1 O1 169.27(6) . .
O3 Co1 O1 87.24(6) 2_575 .
O8 Co1 O1 92.98(6) 2_665 .
O2 Co1 O1 60.26(5) . .
O5 Co1 O7 86.93(6) . 2_665
O3 Co1 O7 170.21(6) 2_575 2_665
O8 Co1 O7 60.27(6) 2_665 2_665
O2 Co1 O7 94.00(6) . 2_665
O1 Co1 O7 87.80(5) . 2_665
O5 Co1 C8 88.23(6) . 2_665
O3 Co1 C8 141.74(6) 2_575 2_665
O8 Co1 C8 30.23(6) 2_665 2_665
O2 Co1 C8 121.53(6) . 2_665
O1 Co1 C8 91.90(6) . 2_665
O7 Co1 C8 30.10(6) 2_665 2_665
O5 Co1 C1 140.99(6) . .
O3 Co1 C1 87.75(6) 2_575 .
O8 Co1 C1 120.58(6) 2_665 .
O2 Co1 C1 30.31(6) . .
O1 Co1 C1 30.00(6) . .
O7 Co1 C1 92.17(6) 2_665 .
C8 Co1 C1 109.66(7) 2_665 .
O5 Co1 K2 58.98(4) . 2_665
O3 Co1 K2 86.11(5) 2_575 2_665
O8 Co1 K2 45.70(4) 2_665 2_665
O2 Co1 K2 168.55(4) . 2_665
O1 Co1 K2 130.47(4) . 2_665
O7 Co1 K2 90.69(5) 2_665 2_665
C8 Co1 K2 65.75(5) 2_665 2_665
C1 Co1 K2 159.95(5) . 2_665
O5 Co1 K1 85.22(4) . 2_575
O3 Co1 K1 56.17(4) 2_575 2_575
O8 Co1 K1 166.75(4) 2_665 2_575
O2 Co1 K1 46.79(4) . 2_575
O1 Co1 K1 91.46(4) . 2_575
O7 Co1 K1 132.44(4) 2_665 2_575
C8 Co1 K1 161.94(5) 2_665 2_575
C1 Co1 K1 66.98(5) . 2_575
K2 Co1 K1 123.60(2) 2_665 2_575
O5 Co1 K1 148.64(5) . .
O3 Co1 K1 50.95(4) 2_575 .
O8 Co1 K1 90.88(4) 2_665 .
O2 Co1 K1 82.59(4) . .
O1 Co1 K1 40.43(4) . .
O7 Co1 K1 121.33(4) 2_665 .
C8 Co1 K1 109.30(5) 2_665 .
C1 Co1 K1 58.14(5) . .
K2 Co1 K1 103.832(17) 2_665 .
K1 Co1 K1 84.44(2) 2_575 .
O5 Co1 K2 48.71(5) . .
O3 Co1 K2 145.25(4) 2_575 .
O8 Co1 K2 86.38(4) 2_665 .
O2 Co1 K2 89.79(4) . .
O1 Co1 K2 122.53(4) . .
O7 Co1 K2 43.42(4) 2_665 .
C8 Co1 K2 61.82(5) 2_665 .
C1 Co1 K2 109.03(5) . .
K2 Co1 K2 86.44(2) 2_665 .
K1 Co1 K2 101.69(2) 2_575 .
K1 Co1 K2 162.627(14) . .
O6 K1 O1 120.86(5) 2_575 .
O6 K1 O2 81.18(5) 2_575 2_575
O1 K1 O2 113.35(5) . 2_575
O6 K1 O6 89.16(5) 2_575 1_455
O1 K1 O6 137.81(5) . 1_455
O2 K1 O6 99.05(5) 2_575 1_455
O6 K1 O11 81.12(5) 2_575 1_455
O1 K1 O11 85.10(5) . 1_455
O2 K1 O11 159.28(5) 2_575 1_455
O6 K1 O11 70.02(5) 1_455 1_455
O6 K1 O3 135.65(5) 2_575 2_575
O1 K1 O3 60.74(5) . 2_575
O2 K1 O3 62.30(4) 2_575 2_575
O6 K1 O3 119.16(5) 1_455 2_575
O11 K1 O3 138.29(4) 1_455 2_575
O6 K1 O3 73.57(5) 2_575 .
O1 K1 O3 67.29(4) . .
O2 K1 O3 60.93(5) 2_575 .
O6 K1 O3 154.85(4) 1_455 .
O11 K1 O3 123.22(5) 1_455 .
O3 K1 O3 67.22(5) 2_575 .
O6 K1 C1 107.03(5) 2_575 .
O1 K1 C1 20.08(4) . .
O2 K1 C1 98.25(5) 2_575 .
O6 K1 C1 157.89(5) 1_455 .
O11 K1 C1 97.15(5) 1_455 .
O3 K1 C1 58.63(5) 2_575 .
O3 K1 C1 47.23(4) . .
O6 K1 C9 140.95(5) 2_575 1_455
O1 K1 C9 97.47(5) . 1_455
O2 K1 C9 90.80(6) 2_575 1_455
O6 K1 C9 54.25(5) 1_455 1_455
O11 K1 C9 96.21(6) 1_455 1_455
O3 K1 C9 67.90(4) 2_575 1_455
O3 K1 C9 134.33(5) . 1_455
C1 K1 C9 111.94(5) . 1_455
O6 K1 Co1 59.78(4) 2_575 2_575
O1 K1 Co1 99.45(3) . 2_575
O2 K1 Co1 34.72(3) 2_575 2_575
O6 K1 Co1 122.10(4) 1_455 2_575
O11 K1 Co1 137.06(4) 1_455 2_575
O3 K1 Co1 75.98(3) 2_575 2_575
O3 K1 Co1 33.04(3) . 2_575
C1 K1 Co1 79.68(3) . 2_575
C9 K1 Co1 124.97(4) 1_455 2_575
O6 K1 K1 45.47(4) 2_575 2_475
O1 K1 K1 151.97(4) . 2_475
O2 K1 K1 90.36(4) 2_575 2_475
O6 K1 K1 43.69(3) 1_455 2_475
O11 K1 K1 69.50(4) 1_455 2_475
O3 K1 K1 147.29(4) 2_575 2_475
O3 K1 K1 116.74(4) . 2_475
C1 K1 K1 149.65(4) . 2_475
C9 K1 K1 96.89(4) 1_455 2_475
Co1 K1 K1 91.78(2) 2_575 2_475
O6 K1 Co1 144.60(4) 2_575 .
O1 K1 Co1 32.61(3) . .
O2 K1 Co1 91.77(4) 2_575 .
O6 K1 Co1 126.24(4) 1_455 .
O11 K1 Co1 108.91(4) 1_455 .
O3 K1 Co1 30.68(3) 2_575 .
O3 K1 Co1 72.73(4) . .
C1 K1 Co1 39.41(4) . .
C9 K1 Co1 73.24(4) 1_455 .
Co1 K1 Co1 95.56(2) 2_575 .
K1 K1 Co1 169.93(2) 2_475 .
O8 K2 O4 85.59(5) . 1_645
O8 K2 O7 112.16(5) . 2_665
O4 K2 O7 102.88(4) 1_645 2_665
O8 K2 O12 112.54(7) . .
O4 K2 O12 96.39(6) 1_645 .
O7 K2 O12 132.25(7) 2_665 .
O8 K2 O11 116.19(5) . .
O4 K2 O11 154.64(5) 1_645 .
O7 K2 O11 81.63(4) 2_665 .
O12 K2 O11 64.25(6) . .
O8 K2 O5 63.81(5) . .
O4 K2 O5 130.70(4) 1_645 .
O7 K2 O5 60.73(4) 2_665 .
O12 K2 O5 129.98(6) . .
O11 K2 O5 73.49(5) . .
O8 K2 O10A 163.76(7) . .
O4 K2 O10A 87.41(7) 1_645 .
O7 K2 O10A 55.40(7) 2_665 .
O12 K2 O10A 82.78(9) . .
O11 K2 O10A 74.55(7) . .
O5 K2 O10A 111.11(7) . .
O8 K2 O5 59.60(4) . 2_665
O4 K2 O5 66.67(5) 1_645 2_665
O7 K2 O5 63.26(4) 2_665 2_665
O12 K2 O5 160.95(6) . 2_665
O11 K2 O5 134.50(5) . 2_665
O5 K2 O5 64.61(5) . 2_665
O10A K2 O5 104.17(7) . 2_665
O8 K2 C8 18.04(4) . .
O4 K2 C8 99.17(5) 1_645 .
O7 K2 C8 97.40(5) 2_665 .
O12 K2 C8 122.20(7) . .
O11 K2 C8 105.02(5) . .
O5 K2 C8 45.78(4) . .
O10A K2 C8 152.78(7) . .
O5 K2 C8 56.11(4) 2_665 .
O8 K2 C6 57.12(5) . .
O4 K2 C6 139.35(5) 1_645 .
O7 K2 C6 79.93(4) 2_665 .
O12 K2 C6 111.67(6) . .
O11 K2 C6 65.88(5) . .
O5 K2 C6 20.92(4) . .
O10A K2 C6 123.69(7) . .
O5 K2 C6 79.58(5) 2_665 .
C8 K2 C6 41.10(5) . .
O8 K2 Co1 33.40(3) . 2_665
O4 K2 Co1 59.95(4) 1_645 2_665
O7 K2 Co1 95.63(3) 2_665 2_665
O12 K2 Co1 131.52(6) . 2_665
O11 K2 Co1 145.15(4) . 2_665
O5 K2 Co1 74.98(4) . 2_665
O10A K2 Co1 131.67(6) . 2_665
O5 K2 Co1 32.75(3) 2_665 2_665
C8 K2 Co1 40.56(3) . 2_665
C6 K2 Co1 79.40(4) . 2_665
O8 K2 Co1 92.09(4) . .
O4 K2 Co1 130.62(3) 1_645 .
O7 K2 Co1 34.17(3) 2_665 .
O12 K2 Co1 129.11(5) . .
O11 K2 Co1 64.95(3) . .
O5 K2 Co1 29.73(3) . .
O10A K2 Co1 81.41(7) . .
O5 K2 Co1 69.87(3) 2_665 .
C8 K2 Co1 74.25(4) . .
C6 K2 Co1 46.42(3) . .
Co1 K2 Co1 93.56(2) 2_665 .
O8 K2 H10T 150.6(6) . .
O4 K2 H10T 94.7(10) 1_645 .
O7 K2 H10T 39.1(4) 2_665 .
O12 K2 H10T 96.7(6) . .
O11 K2 H10T 72.9(10) . .
O5 K2 H10T 95.3(5) . .
O10A K2 H10T 16.5(4) . .
O5 K2 H10T 93.5(8) 2_665 .
C8 K2 H10T 136.5(4) . .
C6 K2 H10T 109.9(7) . .
Co1 K2 H10T 124.7(9) 2_665 .
Co1 K2 H10T 65.6(5) . .
C1 O1 Co1 88.41(12) . .
C1 O1 K1 113.29(11) . .
Co1 O1 K1 106.96(6) . .
C6 O6 K1 138.56(13) . 2_575
C6 O6 K1 121.18(13) . 1_655
K1 O6 K1 90.84(5) 2_575 1_655
C1 O2 Co1 91.47(12) . .
C1 O2 K1 122.27(12) . 2_575
Co1 O2 K1 98.49(6) . 2_575
K2 O11 K1 107.92(6) . 1_655
K2 O11 H11A 101.6(18) . .
K1 O11 H11A 103.2(18) 1_655 .
K2 O11 H11B 101(2) . .
K1 O11 H11B 104(2) 1_655 .
H11A O11 H11B 137(2) . .
C6 O5 Co1 128.43(13) . .
C6 O5 K2 101.29(12) . .
Co1 O5 K2 101.56(6) . .
C6 O5 K2 121.30(12) . 2_665
Co1 O5 K2 88.27(5) . 2_665
K2 O5 K2 115.39(5) . 2_665
C9 C7 C8 109.97(16) . .
C9 C7 C10 110.25(18) . .
C8 C7 C10 112.08(17) . .
C9 C7 C6 110.52(17) . .
C8 C7 C6 106.87(15) . .
C10 C7 C6 107.06(16) . .
O1 C1 O2 119.70(18) . .
O1 C1 C2 120.66(17) . .
O2 C1 C2 119.64(17) . .
O1 C1 Co1 61.59(10) . .
O2 C1 Co1 58.22(10) . .
C2 C1 Co1 175.44(13) . .
O1 C1 K1 46.63(9) . .
O2 C1 K1 125.00(13) . .
C2 C1 K1 96.46(11) . .
Co1 C1 K1 82.46(6) . .
C1 C2 C4 109.16(16) . .
C1 C2 C5 111.34(16) . .
C4 C2 C5 110.08(17) . .
C1 C2 C3 108.34(16) . .
C4 C2 C3 111.38(16) . .
C5 C2 C3 106.52(16) . .
C2 C4 H4A 109.5 . .
C2 C4 H4B 109.5 . .
H4A C4 H4B 109.5 . .
C2 C4 H4C 109.5 . .
H4A C4 H4C 109.5 . .
H4B C4 H4C 109.5 . .
C2 C5 H5A 109.5 . .
C2 C5 H5B 109.5 . .
H5A C5 H5B 109.5 . .
C2 C5 H5C 109.5 . .
H5A C5 H5C 109.5 . .
H5B C5 H5C 109.5 . .
O6 C6 O5 125.40(19) . .
O6 C6 C7 119.35(17) . .
O5 C6 C7 115.24(16) . .
O6 C6 K2 114.43(13) . .
O5 C6 K2 57.80(10) . .
C7 C6 K2 97.42(11) . .
C7 C10 H10A 109.5 . .
C7 C10 H10B 109.5 . .
H10A C10 H10B 109.5 . .
C7 C10 H10C 109.5 . .
H10A C10 H10C 109.5 . .
H10B C10 H10C 109.5 . .
O4 C3 O3 125.77(18) . .
O4 C3 C2 118.95(17) . .
O3 C3 C2 115.25(16) . .
C3 O3 Co1 128.76(13) . 2_575
C3 O3 K1 113.26(12) . 2_575
Co1 O3 K1 98.38(5) 2_575 2_575
C3 O3 K1 110.78(12) . .
Co1 O3 K1 90.79(6) 2_575 .
K1 O3 K1 112.78(5) 2_575 .
C3 O4 K2 136.39(13) . 1_465
C7 C9 K1 106.85(13) . 1_655
C7 C9 H9A 109.5 . .
K1 C9 H9A 143.4 1_655 .
C7 C9 H9B 109.5 . .
K1 C9 H9B 60.8 1_655 .
H9A C9 H9B 109.5 . .
C7 C9 H9C 109.5 . .
K1 C9 H9C 52.7 1_655 .
H9A C9 H9C 109.5 . .
H9B C9 H9C 109.5 . .
O7 C8 O8 120.15(18) . .
O7 C8 C7 121.54(18) . .
O8 C8 C7 118.29(17) . .
O7 C8 Co1 64.72(10) . 2_665
O8 C8 Co1 55.62(10) . 2_665
C7 C8 Co1 171.43(14) . 2_665
O7 C8 K2 125.27(13) . .
O8 C8 K2 41.29(9) . .
C7 C8 K2 97.77(11) . .
Co1 C8 K2 73.69(5) 2_665 .
C8 O8 Co1 94.15(12) . 2_665
C8 O8 K2 120.68(12) . .
Co1 O8 K2 100.90(6) 2_665 .
C8 O7 Co1 85.18(12) . 2_665
C8 O7 K2 117.33(12) . 2_665
Co1 O7 K2 102.42(5) 2_665 2_665
K2 O12 H12A 132(3) . .
K2 O12 H12B 115(2) . .
H12A O12 H12B 113(3) . .
H9S O9 H9T 113(3) . .
K2 O10A H10S 90(4) . .
K2 O10A H10T 66(4) . .
H10S O10A H10T 108(4) . .
K2 O10A H10V 102(3) . .
H10S O10A H10V 34(3) . .
H10T O10A H10V 84(5) . .
K2 O10A H10W 94(4) . .
H10S O10A H10W 110(7) . .
H10T O10A H10W 28(6) . .
H10V O10A H10W 77(6) . .
H10S O10B H10T 73(3) . .
H10S O10B H10V 43(5) . .
H10T O10B H10V 100(6) . .
H10S O10B H10W 63(5) . .
H10T O10B H10W 23(3) . .
H10V O10B H10W 101(4) . .

loop_
_geom_bond_atom_site_label_1
_geom_bond_atom_site_label_2
_geom_bond_distance
_geom_bond_site_symmetry_2
Co1 O5 2.0039(15) .
Co1 O3 2.0284(15) 2_575
Co1 O8 2.0760(15) 2_665
Co1 O2 2.1421(15) .
Co1 O1 2.2165(15) .
Co1 O7 2.2767(16) 2_665
Co1 C8 2.509(2) 2_665
Co1 C1 2.519(2) .
Co1 K2 3.7027(11) 2_665
Co1 K1 3.7201(14) 2_575
Co1 K1 3.9336(14) .
Co1 K2 3.9591(12) .
K1 O6 2.6601(16) 2_575
K1 O1 2.6669(16) .
K1 O2 2.7415(16) 2_575
K1 O6 2.7453(17) 1_455
K1 O11 2.8998(19) 1_455
K1 O3 3.0876(19) 2_575
K1 O3 3.0906(17) .
K1 C1 3.370(2) .
K1 C9 3.393(3) 1_455
K1 Co1 3.7201(14) 2_575
K1 K1 3.8505(16) 2_475
K2 O8 2.6986(17) .
K2 O4 2.7814(17) 1_645
K2 O7 2.7862(18) 2_665
K2 O12 2.877(2) .
K2 O11 2.896(2) .
K2 O5 3.0365(17) .
K2 O10A 3.166(4) .
K2 O5 3.1746(17) 2_665
K2 C8 3.518(2) .
K2 C6 3.519(2) .
K2 Co1 3.7028(11) 2_665
K2 H10T 2.92(6) .
O1 C1 1.260(2) .
O6 C6 1.236(2) .
O6 K1 2.6601(16) 2_575
O6 K1 2.7454(17) 1_655
O2 C1 1.272(2) .
O2 K1 2.7415(16) 2_575
O11 K1 2.8998(19) 1_655
O11 H11A 0.948(10) .
O11 H11B 0.945(10) .
O5 C6 1.281(2) .
O5 K2 3.1746(17) 2_665
C7 C9 1.526(3) .
C7 C8 1.531(3) .
C7 C10 1.532(3) .
C7 C6 1.544(3) .
C1 C2 1.527(3) .
C2 C4 1.529(3) .
C2 C5 1.534(3) .
C2 C3 1.547(3) .
C4 H4A 0.9800 .
C4 H4B 0.9800 .
C4 H4C 0.9800 .
C5 H5A 0.9800 .
C5 H5B 0.9800 .
C5 H5C 0.9800 .
C10 H10A 0.9800 .
C10 H10B 0.9800 .
C10 H10C 0.9800 .
C3 O4 1.240(2) .
C3 O3 1.277(2) .
O3 Co1 2.0285(15) 2_575
O3 K1 3.0876(19) 2_575
O4 K2 2.7813(17) 1_465
C9 K1 3.393(3) 1_655
C9 H9A 0.9800 .
C9 H9B 0.9800 .
C9 H9C 0.9800 .
C8 O7 1.263(2) .
C8 O8 1.266(2) .
C8 Co1 2.509(2) 2_665
O8 Co1 2.0760(15) 2_665
O7 Co1 2.2767(16) 2_665
O7 K2 2.7862(18) 2_665
O12 H12A 0.845(18) .
O12 H12B 0.876(18) .
O9 H9S 0.890(17) .
O9 H9T 0.851(17) .
O10A H10S 0.893(19) .
O10A H10T 0.91(2) .
O10B H10V 0.92(2) .
O10B H10W 0.92(2) .

loop_
_geom_hbond_atom_site_label_D
_geom_hbond_atom_site_label_H
_geom_hbond_atom_site_label_A
_geom_hbond_distance_DH
_geom_hbond_distance_HA
_geom_hbond_distance_DA
_geom_hbond_angle_DHA
_geom_hbond_site_symmetry_A
O9 H9S O4 0.890(17) 1.97(2) 2.826(2) 160(3) 2_576
O9 H9T O10A 0.851(17) 2.09(2) 2.910(4) 162(3) 2_666
O10A H10S O9 0.893(19) 1.911(19) 2.789(4) 168(4) .
O10B H10V O9 0.92(2) 1.97(4) 2.827(5) 155(7) .
O10A H10T O7 0.91(2) 1.92(3) 2.787(4) 160(6) 2_665
O11 H11A O2 0.948(10) 1.930(12) 2.862(2) 167(3) .
O11 H11B O9 0.945(10) 2.18(2) 2.977(3) 141(3) .
O12 H12A O10A 0.845(18) 1.87(2) 2.640(4) 150(4) 2_666
O12 H12B O1 0.876(18) 2.051(19) 2.923(3) 174(4) 1_655
